data_7708958
loop_
_publ_author_name
'Okokhere-Edeghoghon, Bibian'
'Neale, Samuel E.'
'Hill, Michael S.'
'Mahon, Mary F.'
'McMullin, Claire L.'

_publ_section_title
;
 Isocyanate deoxygenation by a molecular magnesium silanide.
;
_journal_issue 1
_journal_name_full 'Dalton transactions (Cambridge, England : 2003)'
_journal_page_first 136
_journal_page_last 144
_journal_paper_doi 10.1039/d1dt03775g
_journal_volume 51
_journal_year 2021
_chemical_formula_moiety 'C42 H61 Mg N3 O Si'
_chemical_formula_sum 'C42 H61 Mg N3 O Si'
_chemical_formula_weight 676.33
_space_group_crystal_system orthorhombic
_space_group_IT_number 19
_space_group_name_Hall 'P 2ac 2ab'
_space_group_name_H-M_alt 'P 21 21 21'
_atom_sites_solution_hydrogens geom
_atom_sites_solution_primary dual
_audit_creation_date 2020-11-25
_audit_creation_method
;
Olex2 1.2
(compiled 2018.05.29 svn.r3508 for OlexSys, GUI svn.r5506)
;
_audit_update_record
;
2021-11-02 deposited with the CCDC.	2021-11-29 downloaded from the CCDC.
;
_cell_angle_alpha 90
_cell_angle_beta 90
_cell_angle_gamma 90
_cell_formula_units_Z 4
_cell_length_a 11.62350(10)
_cell_length_b 17.53140(10)
_cell_length_c 20.19610(10)
_cell_measurement_reflns_used 32008
_cell_measurement_temperature 150.00(10)
_cell_measurement_theta_max 72.9580
_cell_measurement_theta_min 4.3900
_cell_volume 4115.49(5)
_computing_cell_refinement 'CrysAlisPro 1.171.40.67a (Rigaku OD, 2019)'
_computing_data_collection 'CrysAlisPro 1.171.40.67a (Rigaku OD, 2019)'
_computing_data_reduction 'CrysAlisPro 1.171.40.67a (Rigaku OD, 2019)'
_computing_molecular_graphics 'Olex2 (Dolomanov et al., 2009)'
_computing_publication_material 'Olex2 (Dolomanov et al., 2009)'
_computing_structure_refinement 'ShelXL (Sheldrick, 2015)'
_computing_structure_solution 'ShelXT (Sheldrick, 2015)'
_diffrn_ambient_environment N~2~
_diffrn_ambient_temperature 150.00(10)
_diffrn_detector 'CCD plate'
_diffrn_detector_area_resol_mean 8.1150
_diffrn_detector_type EosS2
_diffrn_measured_fraction_theta_full 1.000
_diffrn_measured_fraction_theta_max 0.997
_diffrn_measurement_device 'four-circle diffractometer'
_diffrn_measurement_device_type 'SuperNova, Dual, Cu at home/near, EosS2'
_diffrn_measurement_method '\w scans'
_diffrn_radiation_monochromator mirror
_diffrn_radiation_probe x-ray
_diffrn_radiation_type CuK\a
_diffrn_radiation_wavelength 1.54184
_diffrn_reflns_av_R_equivalents 0.0363
_diffrn_reflns_av_unetI/netI 0.0202
_diffrn_reflns_Laue_measured_fraction_full 1.000
_diffrn_reflns_Laue_measured_fraction_max 0.997
_diffrn_reflns_limit_h_max 14
_diffrn_reflns_limit_h_min -14
_diffrn_reflns_limit_k_max 21
_diffrn_reflns_limit_k_min -17
_diffrn_reflns_limit_l_max 24
_diffrn_reflns_limit_l_min -25
_diffrn_reflns_number 60020
_diffrn_reflns_point_group_measured_fraction_full 1.000
_diffrn_reflns_point_group_measured_fraction_max 0.996
_diffrn_reflns_theta_full 67.684
_diffrn_reflns_theta_max 73.172
_diffrn_reflns_theta_min 3.338
_diffrn_source 'micro-focus sealed X-ray tube'
_diffrn_source_type 'SuperNova (Cu) X-ray Source'
_exptl_absorpt_coefficient_mu 0.896
_exptl_absorpt_correction_T_max 1.00000
_exptl_absorpt_correction_T_min 0.97579
_exptl_absorpt_correction_type multi-scan
_exptl_absorpt_process_details
;
CrysAlisPro 1.171.40.67a (Rigaku Oxford Diffraction, 2019)
Empirical absorption correction using spherical harmonics,
 implemented in SCALE3 ABSPACK scaling algorithm.
;
_exptl_crystal_colour colourless
_exptl_crystal_colour_primary colourless
_exptl_crystal_density_diffrn 1.092
_exptl_crystal_description block
_exptl_crystal_F_000 1472
_exptl_crystal_size_max 0.21
_exptl_crystal_size_mid 0.19
_exptl_crystal_size_min 0.16
_refine_diff_density_max 0.350
_refine_diff_density_min -0.357
_refine_diff_density_rms 0.034
_refine_ls_abs_structure_details
;
 Flack x determined using 3513 quotients [(I+)-(I-)]/[(I+)+(I-)]
 (Parsons, Flack and Wagner, Acta Cryst. B69 (2013) 249-259).
;
_refine_ls_abs_structure_Flack -0.008(7)
_refine_ls_extinction_method none
_refine_ls_goodness_of_fit_ref 1.020
_refine_ls_hydrogen_treatment constr
_refine_ls_matrix_type full
_refine_ls_number_parameters 448
_refine_ls_number_reflns 8219
_refine_ls_number_restraints 0
_refine_ls_restrained_S_all 1.020
_refine_ls_R_factor_all 0.0315
_refine_ls_R_factor_gt 0.0306
_refine_ls_shift/su_max 0.001
_refine_ls_shift/su_mean 0.000
_refine_ls_structure_factor_coef Fsqd
_refine_ls_weighting_details 'w=1/[\s^2^(Fo^2^)+(0.0566P)^2^+0.5238P] where P=(Fo^2^+2Fc^2^)/3'
_refine_ls_weighting_scheme calc
_refine_ls_wR_factor_gt 0.0844
_refine_ls_wR_factor_ref 0.0853
_reflns_Friedel_coverage 0.794
_reflns_Friedel_fraction_full 1.000
_reflns_Friedel_fraction_max 0.993
_reflns_number_gt 8015
_reflns_number_total 8219
_reflns_threshold_expression 'I > 2\s(I)'
_cod_data_source_file d1dt03775g2.cif
_cod_data_source_block s20msh54-cpd7
_cod_depositor_comments 'Adding full bibliography for 7708958--7708960.cif.'
_cod_database_code 7708958
_shelxl_version_number 2014-3
_shelx_space_group_comment
;
The symmetry employed for this shelxl refinement is uniquely defined
by the following loop, which should always be used as a source of
symmetry information in preference to the above space-group names.
They are only intended as comments.
;
_olex2_refinement_description
;
1. Fixed Uiso
 At 1.2 times of:
  All C(H) groups
 At 1.5 times of:
  All C(H,H,H) groups
2.a Ternary CH refined with riding coordinates:
 C12(H12), C15(H15), C24(H24), C27(H27)
2.b Aromatic/amide H refined with riding coordinates:
 C3(H3), C8(H8), C9(H9), C10(H10), C20(H20), C21(H21), C22(H22), C31(H31),
 C32(H32), C33(H33), C34(H34), C35(H35)
2.c Idealised Me refined as rotating group:
 C1(H1A,H1B,H1C), C5(H5A,H5B,H5C), C13(H13A,H13B,H13C), C14(H14A,H14B,H14C),
 C16(H16A,H16B,H16C), C17(H17A,H17B,H17C), C25(H25A,H25B,H25C), C26(H26A,H26B,
 H26C), C28(H28A,H28B,H28C), C29(H29A,H29B,H29C), C36(H36A,H36B,H36C), C37(H37A,
 H37B,H37C), C40(H40A,H40B,H40C), C41(H41A,H41B,H41C), C42(H42A,H42B,H42C)
;

loop_
_space_group_symop_operation_xyz
'x, y, z'
'-x+1/2, -y, z+1/2'
'-x, y+1/2, -z+1/2'
'x+1/2, -y+1/2, -z'

loop_
_atom_site_label
_atom_site_type_symbol
_atom_site_fract_x
_atom_site_fract_y
_atom_site_fract_z
_atom_site_U_iso_or_equiv
_atom_site_adp_type
_atom_site_occupancy
_atom_site_site_symmetry_order
_atom_site_calc_flag
_atom_site_refinement_flags_posn
_atom_site_refinement_flags_adp
_atom_site_refinement_flags_occupancy
_atom_site_disorder_assembly
_atom_site_disorder_group
Si1 Si 0.48152(4) 0.73819(3) 0.78817(3) 0.02960(12) Uani 1 1 d . . . . .
Mg1 Mg 0.55218(5) 0.57411(3) 0.72223(3) 0.02160(12) Uani 1 1 d . . . . .
O1 O 0.53369(13) 0.67594(8) 0.74058(7) 0.0353(3) Uani 1 1 d . . . . .
N1 N 0.70965(12) 0.52832(8) 0.70017(7) 0.0223(3) Uani 1 1 d . . . . .
N2 N 0.48073(12) 0.53437(8) 0.63693(7) 0.0212(3) Uani 1 1 d . . . . .
N3 N 0.43121(15) 0.51889(9) 0.86627(8) 0.0317(3) Uani 1 1 d . . . . .
C1 C 0.84623(17) 0.44596(12) 0.64009(10) 0.0325(4) Uani 1 1 d . . . . .
H1A H 0.9038 0.4833 0.6506 0.049 Uiso 1 1 calc GR . . . .
H1B H 0.8542 0.4308 0.5947 0.049 Uiso 1 1 calc GR . . . .
H1C H 0.8557 0.4023 0.6682 0.049 Uiso 1 1 calc GR . . . .
C2 C 0.72782(15) 0.47991(10) 0.65082(9) 0.0240(3) Uani 1 1 d . . . . .
C3 C 0.64365(16) 0.45803(10) 0.60467(9) 0.0252(3) Uani 1 1 d . . . . .
H3 H 0.6649 0.4188 0.5762 0.030 Uiso 1 1 calc R . . . .
C4 C 0.53188(15) 0.48687(9) 0.59534(8) 0.0231(3) Uani 1 1 d . . . . .
C5 C 0.47130(19) 0.46082(12) 0.53305(10) 0.0358(4) Uani 1 1 d . . . . .
H5A H 0.4270 0.4159 0.5424 0.054 Uiso 1 1 calc GR . . . .
H5B H 0.5273 0.4495 0.4995 0.054 Uiso 1 1 calc GR . . . .
H5C H 0.4212 0.5005 0.5176 0.054 Uiso 1 1 calc GR . . . .
C6 C 0.80414(15) 0.55524(11) 0.73939(9) 0.0264(4) Uani 1 1 d . . . . .
C7 C 0.84490(16) 0.51288(13) 0.79349(10) 0.0330(4) Uani 1 1 d . . . . .
C8 C 0.93126(19) 0.54438(15) 0.83298(11) 0.0420(5) Uani 1 1 d . . . . .
H8 H 0.9584 0.5172 0.8693 0.050 Uiso 1 1 calc R . . . .
C9 C 0.9772(2) 0.61533(15) 0.81908(13) 0.0485(6) Uani 1 1 d . . . . .
H9 H 1.0357 0.6351 0.8454 0.058 Uiso 1 1 calc R . . . .
C10 C 0.93606(18) 0.65671(14) 0.76619(13) 0.0417(5) Uani 1 1 d . . . . .
H10 H 0.9674 0.7044 0.7573 0.050 Uiso 1 1 calc R . . . .
C11 C 0.84858(15) 0.62869(11) 0.72566(10) 0.0302(4) Uani 1 1 d . . . . .
C12 C 0.79655(19) 0.43460(15) 0.81118(12) 0.0433(5) Uani 1 1 d . . . . .
H12 H 0.7384 0.4212 0.7780 0.052 Uiso 1 1 calc R . . . .
C13 C 0.7377(2) 0.4369(2) 0.87888(15) 0.0662(9) Uani 1 1 d . . . . .
H13A H 0.7933 0.4495 0.9123 0.099 Uiso 1 1 calc GR . . . .
H13B H 0.7047 0.3879 0.8884 0.099 Uiso 1 1 calc GR . . . .
H13C H 0.6781 0.4749 0.8785 0.099 Uiso 1 1 calc GR . . . .
C14 C 0.8899(2) 0.37255(15) 0.81020(14) 0.0513(6) Uani 1 1 d . . . . .
H14A H 0.9241 0.3703 0.7670 0.077 Uiso 1 1 calc GR . . . .
H14B H 0.8560 0.3241 0.8207 0.077 Uiso 1 1 calc GR . . . .
H14C H 0.9480 0.3845 0.8424 0.077 Uiso 1 1 calc GR . . . .
C15 C 0.79930(17) 0.67592(11) 0.66899(11) 0.0333(4) Uani 1 1 d . . . . .
H15 H 0.7157 0.6685 0.6699 0.040 Uiso 1 1 calc R . . . .
C16 C 0.8203(2) 0.76125(13) 0.67667(15) 0.0518(6) Uani 1 1 d . . . . .
H16A H 0.7960 0.7773 0.7199 0.078 Uiso 1 1 calc GR . . . .
H16B H 0.7774 0.7884 0.6436 0.078 Uiso 1 1 calc GR . . . .
H16C H 0.9009 0.7718 0.6713 0.078 Uiso 1 1 calc GR . . . .
C17 C 0.8405(2) 0.64920(14) 0.60075(12) 0.0420(5) Uani 1 1 d . . . . .
H17A H 0.9224 0.6554 0.5977 0.063 Uiso 1 1 calc GR . . . .
H17B H 0.8038 0.6791 0.5670 0.063 Uiso 1 1 calc GR . . . .
H17C H 0.8212 0.5964 0.5948 0.063 Uiso 1 1 calc GR . . . .
C18 C 0.37677(14) 0.57318(10) 0.61918(8) 0.0216(3) Uani 1 1 d . . . . .
C19 C 0.27048(15) 0.54873(11) 0.64495(9) 0.0261(4) Uani 1 1 d . . . . .
C20 C 0.17323(16) 0.59334(12) 0.63325(11) 0.0328(4) Uani 1 1 d . . . . .
H20 H 0.1024 0.5777 0.6498 0.039 Uiso 1 1 calc R . . . .
C21 C 0.18045(17) 0.66065(12) 0.59734(11) 0.0351(4) Uani 1 1 d . . . . .
H21 H 0.1148 0.6898 0.5900 0.042 Uiso 1 1 calc R . . . .
C22 C 0.28509(17) 0.68421(11) 0.57251(10) 0.0306(4) Uani 1 1 d . . . . .
H22 H 0.2892 0.7293 0.5484 0.037 Uiso 1 1 calc R . . . .
C23 C 0.38487(15) 0.64173(10) 0.58288(9) 0.0249(3) Uani 1 1 d . . . . .
C24 C 0.26063(16) 0.47551(11) 0.68527(10) 0.0300(4) Uani 1 1 d . . . . .
H24 H 0.3384 0.4609 0.6990 0.036 Uiso 1 1 calc R . . . .
C25 C 0.1893(2) 0.48608(15) 0.74739(12) 0.0448(5) Uani 1 1 d . . . . .
H25A H 0.2167 0.5297 0.7714 0.067 Uiso 1 1 calc GR . . . .
H25B H 0.1958 0.4415 0.7747 0.067 Uiso 1 1 calc GR . . . .
H25C H 0.1102 0.4937 0.7355 0.067 Uiso 1 1 calc GR . . . .
C26 C 0.2115(3) 0.41005(13) 0.64427(13) 0.0509(6) Uani 1 1 d . . . . .
H26A H 0.1354 0.4231 0.6296 0.076 Uiso 1 1 calc GR . . . .
H26B H 0.2082 0.3647 0.6709 0.076 Uiso 1 1 calc GR . . . .
H26C H 0.2599 0.4012 0.6065 0.076 Uiso 1 1 calc GR . . . .
C27 C 0.49881(16) 0.66977(11) 0.55537(10) 0.0297(4) Uani 1 1 d . . . . .
H27 H 0.5596 0.6372 0.5735 0.036 Uiso 1 1 calc R . . . .
C28 C 0.5028(3) 0.66279(15) 0.48016(12) 0.0512(6) Uani 1 1 d . . . . .
H28A H 0.4888 0.6108 0.4676 0.077 Uiso 1 1 calc GR . . . .
H28B H 0.5773 0.6782 0.4645 0.077 Uiso 1 1 calc GR . . . .
H28C H 0.4450 0.6950 0.4610 0.077 Uiso 1 1 calc GR . . . .
C29 C 0.5252(2) 0.75134(13) 0.57532(12) 0.0457(5) Uani 1 1 d . . . . .
H29A H 0.4677 0.7847 0.5573 0.069 Uiso 1 1 calc GR . . . .
H29B H 0.5995 0.7656 0.5586 0.069 Uiso 1 1 calc GR . . . .
H29C H 0.5251 0.7553 0.6227 0.069 Uiso 1 1 calc GR . . . .
C30 C 0.55106(19) 0.72972(11) 0.87308(10) 0.0335(4) Uani 1 1 d . . . . .
C31 C 0.6581(2) 0.69366(16) 0.88036(13) 0.0477(5) Uani 1 1 d . . . . .
H31 H 0.6941 0.6733 0.8432 0.057 Uiso 1 1 calc R . . . .
C32 C 0.7114(3) 0.6876(2) 0.94137(15) 0.0627(8) Uani 1 1 d . . . . .
H32 H 0.7823 0.6633 0.9448 0.075 Uiso 1 1 calc R . . . .
C33 C 0.6595(3) 0.71739(16) 0.99750(14) 0.0581(7) Uani 1 1 d . . . . .
H33 H 0.6957 0.7142 1.0385 0.070 Uiso 1 1 calc R . . . .
C34 C 0.5542(3) 0.75160(15) 0.99171(12) 0.0557(7) Uani 1 1 d . . . . .
H34 H 0.5177 0.7705 1.0292 0.067 Uiso 1 1 calc R . . . .
C35 C 0.5011(2) 0.75838(13) 0.93013(12) 0.0448(5) Uani 1 1 d . . . . .
H35 H 0.4302 0.7828 0.9273 0.054 Uiso 1 1 calc R . . . .
C36 C 0.32206(19) 0.72874(14) 0.79806(13) 0.0441(5) Uani 1 1 d . . . . .
H36A H 0.2858 0.7321 0.7554 0.066 Uiso 1 1 calc GR . . . .
H36B H 0.2941 0.7689 0.8260 0.066 Uiso 1 1 calc GR . . . .
H36C H 0.3045 0.6803 0.8178 0.066 Uiso 1 1 calc GR . . . .
C37 C 0.5086(2) 0.83701(11) 0.75664(11) 0.0408(5) Uani 1 1 d . . . . .
H37A H 0.5894 0.8436 0.7486 0.061 Uiso 1 1 calc GR . . . .
H37B H 0.4834 0.8735 0.7890 0.061 Uiso 1 1 calc GR . . . .
H37C H 0.4669 0.8446 0.7161 0.061 Uiso 1 1 calc GR . . . .
C38 C 0.47352(17) 0.52671(11) 0.81555(9) 0.0294(4) Uani 1 1 d . . . . .
C39 C 0.37936(19) 0.51191(13) 0.93209(10) 0.0370(4) Uani 1 1 d . . . . .
C40 C 0.4778(3) 0.5037(3) 0.98077(13) 0.0753(11) Uani 1 1 d . . . . .
H40A H 0.5201 0.4581 0.9710 0.113 Uiso 1 1 calc GR . . . .
H40B H 0.4477 0.5009 1.0250 0.113 Uiso 1 1 calc GR . . . .
H40C H 0.5279 0.5471 0.9771 0.113 Uiso 1 1 calc GR . . . .
C41 C 0.3095(3) 0.58404(15) 0.94378(15) 0.0622(8) Uani 1 1 d . . . . .
H41A H 0.3592 0.6277 0.9412 0.093 Uiso 1 1 calc GR . . . .
H41B H 0.2747 0.5819 0.9868 0.093 Uiso 1 1 calc GR . . . .
H41C H 0.2506 0.5880 0.9107 0.093 Uiso 1 1 calc GR . . . .
C42 C 0.3013(2) 0.44261(14) 0.93149(13) 0.0481(6) Uani 1 1 d . . . . .
H42A H 0.2382 0.4514 0.9017 0.072 Uiso 1 1 calc GR . . . .
H42B H 0.2721 0.4338 0.9753 0.072 Uiso 1 1 calc GR . . . .
H42C H 0.3440 0.3988 0.9171 0.072 Uiso 1 1 calc GR . . . .

loop_
_atom_site_aniso_label
_atom_site_aniso_U_11
_atom_site_aniso_U_22
_atom_site_aniso_U_33
_atom_site_aniso_U_23
_atom_site_aniso_U_13
_atom_site_aniso_U_12
Si1 0.0307(2) 0.0297(2) 0.0284(2) -0.00135(19) -0.00045(19) -0.00163(19)
Mg1 0.0179(2) 0.0271(3) 0.0197(3) 0.0006(2) 0.0009(2) 0.0015(2)
O1 0.0408(8) 0.0299(6) 0.0353(7) -0.0054(5) 0.0020(6) 0.0023(6)
N1 0.0164(6) 0.0271(7) 0.0233(7) 0.0030(5) 0.0003(5) 0.0014(5)
N2 0.0176(6) 0.0239(6) 0.0220(6) 0.0028(5) -0.0006(5) 0.0003(5)
N3 0.0345(8) 0.0330(8) 0.0277(8) 0.0002(6) 0.0053(7) -0.0015(6)
C1 0.0238(8) 0.0396(10) 0.0341(10) -0.0020(8) 0.0017(7) 0.0079(7)
C2 0.0213(8) 0.0250(8) 0.0257(8) 0.0047(6) 0.0041(6) 0.0026(6)
C3 0.0250(8) 0.0246(8) 0.0259(8) -0.0010(6) 0.0019(7) 0.0028(7)
C4 0.0245(8) 0.0221(7) 0.0227(7) 0.0019(6) -0.0004(6) 0.0004(6)
C5 0.0355(10) 0.0372(10) 0.0347(10) -0.0108(8) -0.0105(8) 0.0091(8)
C6 0.0172(7) 0.0361(9) 0.0259(8) -0.0020(7) 0.0006(6) 0.0037(7)
C7 0.0231(8) 0.0469(11) 0.0290(9) 0.0019(8) -0.0020(7) 0.0049(8)
C8 0.0291(10) 0.0630(14) 0.0338(11) -0.0041(10) -0.0098(8) 0.0085(9)
C9 0.0301(10) 0.0653(15) 0.0502(13) -0.0192(11) -0.0152(10) 0.0031(10)
C10 0.0281(9) 0.0430(11) 0.0540(13) -0.0121(10) -0.0048(9) -0.0033(8)
C11 0.0200(8) 0.0352(9) 0.0354(10) -0.0041(8) 0.0010(7) 0.0007(7)
C12 0.0323(10) 0.0570(13) 0.0406(11) 0.0203(10) -0.0087(9) -0.0002(10)
C13 0.0425(13) 0.098(2) 0.0579(16) 0.0397(17) 0.0080(12) 0.0140(15)
C14 0.0551(14) 0.0488(12) 0.0501(14) 0.0135(11) -0.0112(12) 0.0067(12)
C15 0.0230(8) 0.0320(10) 0.0447(11) 0.0041(8) 0.0025(8) -0.0032(7)
C16 0.0513(13) 0.0343(11) 0.0696(17) 0.0019(11) -0.0027(12) -0.0057(10)
C17 0.0385(11) 0.0447(11) 0.0426(12) 0.0088(10) 0.0062(9) -0.0039(9)
C18 0.0203(8) 0.0236(7) 0.0210(7) -0.0004(6) -0.0019(6) 0.0016(6)
C19 0.0222(8) 0.0295(8) 0.0265(8) 0.0029(7) -0.0015(7) 0.0012(7)
C20 0.0201(8) 0.0373(9) 0.0410(11) 0.0039(9) 0.0002(8) 0.0031(7)
C21 0.0258(9) 0.0332(9) 0.0463(11) 0.0040(9) -0.0064(8) 0.0082(8)
C22 0.0310(9) 0.0258(8) 0.0350(9) 0.0050(7) -0.0055(8) 0.0033(7)
C23 0.0253(8) 0.0260(8) 0.0232(8) 0.0017(6) -0.0036(7) -0.0005(7)
C24 0.0224(8) 0.0351(9) 0.0324(9) 0.0113(8) -0.0009(7) -0.0015(7)
C25 0.0434(12) 0.0551(13) 0.0360(11) 0.0086(10) 0.0067(10) -0.0061(10)
C26 0.0759(18) 0.0339(11) 0.0428(12) 0.0074(9) -0.0027(12) -0.0081(11)
C27 0.0280(9) 0.0281(9) 0.0331(9) 0.0101(7) 0.0006(7) -0.0012(7)
C28 0.0624(15) 0.0489(12) 0.0422(12) -0.0085(10) 0.0207(11) -0.0142(12)
C29 0.0515(13) 0.0432(12) 0.0423(12) -0.0062(9) 0.0089(10) -0.0191(10)
C30 0.0398(10) 0.0292(9) 0.0314(9) -0.0013(7) -0.0022(8) -0.0045(8)
C31 0.0427(12) 0.0596(14) 0.0409(12) -0.0032(11) -0.0046(10) 0.0049(11)
C32 0.0550(16) 0.0776(19) 0.0557(16) 0.0020(14) -0.0197(13) 0.0100(15)
C33 0.081(2) 0.0504(14) 0.0427(13) 0.0064(11) -0.0246(13) -0.0075(14)
C34 0.091(2) 0.0446(12) 0.0315(11) -0.0054(9) -0.0049(12) 0.0032(13)
C35 0.0602(14) 0.0376(10) 0.0365(11) -0.0030(9) -0.0014(10) 0.0081(10)
C36 0.0334(10) 0.0510(12) 0.0479(13) 0.0022(10) 0.0012(9) 0.0038(9)
C37 0.0536(13) 0.0305(9) 0.0384(11) -0.0019(8) 0.0007(10) -0.0024(9)
C38 0.0319(9) 0.0300(8) 0.0264(9) 0.0004(7) 0.0043(8) 0.0000(7)
C39 0.0409(11) 0.0452(11) 0.0248(9) 0.0029(8) 0.0098(8) -0.0051(9)
C40 0.0515(16) 0.146(3) 0.0282(11) 0.0119(16) 0.0017(11) -0.0181(19)
C41 0.086(2) 0.0440(13) 0.0564(16) -0.0017(11) 0.0422(15) -0.0006(14)
C42 0.0558(14) 0.0418(12) 0.0467(13) 0.0087(10) 0.0140(11) -0.0080(11)

loop_
_atom_type_symbol
_atom_type_description
_atom_type_scat_dispersion_real
_atom_type_scat_dispersion_imag
_atom_type_scat_source
C C 0.0181 0.0091 'International Tables Vol C Tables 4.2.6.8 and 6.1.1.4'
H H 0.0000 0.0000 'International Tables Vol C Tables 4.2.6.8 and 6.1.1.4'
Mg Mg 0.1719 0.1771 'International Tables Vol C Tables 4.2.6.8 and 6.1.1.4'
N N 0.0311 0.0180 'International Tables Vol C Tables 4.2.6.8 and 6.1.1.4'
O O 0.0492 0.0322 'International Tables Vol C Tables 4.2.6.8 and 6.1.1.4'
Si Si 0.2541 0.3302 'International Tables Vol C Tables 4.2.6.8 and 6.1.1.4'

loop_
_geom_angle_atom_site_label_1
_geom_angle_atom_site_label_2
_geom_angle_atom_site_label_3
_geom_angle
_geom_angle_site_symmetry_1
_geom_angle_site_symmetry_3
_geom_angle_publ_flag
O1 Si1 C30 109.42(9) . . ?
O1 Si1 C36 112.64(10) . . ?
O1 Si1 C37 111.63(9) . . ?
C36 Si1 C30 108.54(11) . . ?
C36 Si1 C37 106.55(11) . . ?
C37 Si1 C30 107.91(9) . . ?
O1 Mg1 N1 121.99(7) . . ?
O1 Mg1 N2 117.12(7) . . ?
O1 Mg1 C38 98.18(7) . . ?
N1 Mg1 C38 113.59(7) . . ?
N2 Mg1 N1 92.66(6) . . ?
N2 Mg1 C38 114.59(7) . . ?
Si1 O1 Mg1 147.32(10) . . ?
C2 N1 Mg1 123.83(12) . . ?
C2 N1 C6 120.26(14) . . ?
C6 N1 Mg1 115.81(11) . . ?
C4 N2 Mg1 124.69(12) . . ?
C4 N2 C18 121.26(14) . . ?
C18 N2 Mg1 113.17(11) . . ?
C38 N3 C39 177.6(2) . . ?
H1A C1 H1B 109.5 . . ?
H1A C1 H1C 109.5 . . ?
H1B C1 H1C 109.5 . . ?
C2 C1 H1A 109.5 . . ?
C2 C1 H1B 109.5 . . ?
C2 C1 H1C 109.5 . . ?
N1 C2 C1 120.24(16) . . ?
N1 C2 C3 124.23(16) . . ?
C3 C2 C1 115.50(16) . . ?
C2 C3 H3 115.3 . . ?
C2 C3 C4 129.35(16) . . ?
C4 C3 H3 115.3 . . ?
N2 C4 C3 123.77(16) . . ?
N2 C4 C5 120.57(16) . . ?
C3 C4 C5 115.65(16) . . ?
C4 C5 H5A 109.5 . . ?
C4 C5 H5B 109.5 . . ?
C4 C5 H5C 109.5 . . ?
H5A C5 H5B 109.5 . . ?
H5A C5 H5C 109.5 . . ?
H5B C5 H5C 109.5 . . ?
C7 C6 N1 120.96(17) . . ?
C7 C6 C11 120.73(18) . . ?
C11 C6 N1 118.09(16) . . ?
C6 C7 C12 122.28(18) . . ?
C8 C7 C6 118.6(2) . . ?
C8 C7 C12 119.15(19) . . ?
C7 C8 H8 119.4 . . ?
C9 C8 C7 121.2(2) . . ?
C9 C8 H8 119.4 . . ?
C8 C9 H9 120.1 . . ?
C10 C9 C8 119.9(2) . . ?
C10 C9 H9 120.1 . . ?
C9 C10 H10 119.2 . . ?
C9 C10 C11 121.5(2) . . ?
C11 C10 H10 119.2 . . ?
C6 C11 C15 120.28(17) . . ?
C10 C11 C6 118.1(2) . . ?
C10 C11 C15 121.56(19) . . ?
C7 C12 H12 108.0 . . ?
C7 C12 C13 110.5(2) . . ?
C7 C12 C14 111.94(19) . . ?
C13 C12 H12 108.0 . . ?
C13 C12 C14 110.3(2) . . ?
C14 C12 H12 108.0 . . ?
C12 C13 H13A 109.5 . . ?
C12 C13 H13B 109.5 . . ?
C12 C13 H13C 109.5 . . ?
H13A C13 H13B 109.5 . . ?
H13A C13 H13C 109.5 . . ?
H13B C13 H13C 109.5 . . ?
C12 C14 H14A 109.5 . . ?
C12 C14 H14B 109.5 . . ?
C12 C14 H14C 109.5 . . ?
H14A C14 H14B 109.5 . . ?
H14A C14 H14C 109.5 . . ?
H14B C14 H14C 109.5 . . ?
C11 C15 H15 106.7 . . ?
C11 C15 C17 113.07(17) . . ?
C16 C15 C11 113.35(19) . . ?
C16 C15 H15 106.7 . . ?
C16 C15 C17 109.96(19) . . ?
C17 C15 H15 106.7 . . ?
C15 C16 H16A 109.5 . . ?
C15 C16 H16B 109.5 . . ?
C15 C16 H16C 109.5 . . ?
H16A C16 H16B 109.5 . . ?
H16A C16 H16C 109.5 . . ?
H16B C16 H16C 109.5 . . ?
C15 C17 H17A 109.5 . . ?
C15 C17 H17B 109.5 . . ?
C15 C17 H17C 109.5 . . ?
H17A C17 H17B 109.5 . . ?
H17A C17 H17C 109.5 . . ?
H17B C17 H17C 109.5 . . ?
C19 C18 N2 120.21(15) . . ?
C19 C18 C23 120.67(16) . . ?
C23 C18 N2 118.58(15) . . ?
C18 C19 C24 121.33(16) . . ?
C20 C19 C18 118.55(17) . . ?
C20 C19 C24 120.12(17) . . ?
C19 C20 H20 119.5 . . ?
C21 C20 C19 121.09(18) . . ?
C21 C20 H20 119.5 . . ?
C20 C21 H21 120.1 . . ?
C22 C21 C20 119.88(17) . . ?
C22 C21 H21 120.1 . . ?
C21 C22 H22 119.4 . . ?
C21 C22 C23 121.28(18) . . ?
C23 C22 H22 119.4 . . ?
C18 C23 C27 121.62(16) . . ?
C22 C23 C18 118.53(17) . . ?
C22 C23 C27 119.85(16) . . ?
C19 C24 H24 107.6 . . ?
C19 C24 C26 111.81(16) . . ?
C25 C24 C19 112.36(17) . . ?
C25 C24 H24 107.6 . . ?
C25 C24 C26 109.66(18) . . ?
C26 C24 H24 107.6 . . ?
C24 C25 H25A 109.5 . . ?
C24 C25 H25B 109.5 . . ?
C24 C25 H25C 109.5 . . ?
H25A C25 H25B 109.5 . . ?
H25A C25 H25C 109.5 . . ?
H25B C25 H25C 109.5 . . ?
C24 C26 H26A 109.5 . . ?
C24 C26 H26B 109.5 . . ?
C24 C26 H26C 109.5 . . ?
H26A C26 H26B 109.5 . . ?
H26A C26 H26C 109.5 . . ?
H26B C26 H26C 109.5 . . ?
C23 C27 H27 107.7 . . ?
C23 C27 C28 111.44(17) . . ?
C28 C27 H27 107.7 . . ?
C29 C27 C23 112.61(17) . . ?
C29 C27 H27 107.7 . . ?
C29 C27 C28 109.52(17) . . ?
C27 C28 H28A 109.5 . . ?
C27 C28 H28B 109.5 . . ?
C27 C28 H28C 109.5 . . ?
H28A C28 H28B 109.5 . . ?
H28A C28 H28C 109.5 . . ?
H28B C28 H28C 109.5 . . ?
C27 C29 H29A 109.5 . . ?
C27 C29 H29B 109.5 . . ?
C27 C29 H29C 109.5 . . ?
H29A C29 H29B 109.5 . . ?
H29A C29 H29C 109.5 . . ?
H29B C29 H29C 109.5 . . ?
C31 C30 Si1 120.43(17) . . ?
C35 C30 Si1 122.94(17) . . ?
C35 C30 C31 116.6(2) . . ?
C30 C31 H31 119.2 . . ?
C32 C31 C30 121.7(2) . . ?
C32 C31 H31 119.2 . . ?
C31 C32 H32 119.9 . . ?
C31 C32 C33 120.3(3) . . ?
C33 C32 H32 119.9 . . ?
C32 C33 H33 120.5 . . ?
C34 C33 C32 119.0(2) . . ?
C34 C33 H33 120.5 . . ?
C33 C34 H34 119.7 . . ?
C33 C34 C35 120.7(3) . . ?
C35 C34 H34 119.7 . . ?
C30 C35 C34 121.7(2) . . ?
C30 C35 H35 119.1 . . ?
C34 C35 H35 119.1 . . ?
Si1 C36 H36A 109.5 . . ?
Si1 C36 H36B 109.5 . . ?
Si1 C36 H36C 109.5 . . ?
H36A C36 H36B 109.5 . . ?
H36A C36 H36C 109.5 . . ?
H36B C36 H36C 109.5 . . ?
Si1 C37 H37A 109.5 . . ?
Si1 C37 H37B 109.5 . . ?
Si1 C37 H37C 109.5 . . ?
H37A C37 H37B 109.5 . . ?
H37A C37 H37C 109.5 . . ?
H37B C37 H37C 109.5 . . ?
N3 C38 Mg1 165.25(16) . . ?
N3 C39 C40 106.62(18) . . ?
N3 C39 C41 106.92(18) . . ?
N3 C39 C42 107.81(18) . . ?
C40 C39 C41 112.4(3) . . ?
C40 C39 C42 112.4(2) . . ?
C42 C39 C41 110.4(2) . . ?
C39 C40 H40A 109.5 . . ?
C39 C40 H40B 109.5 . . ?
C39 C40 H40C 109.5 . . ?
H40A C40 H40B 109.5 . . ?
H40A C40 H40C 109.5 . . ?
H40B C40 H40C 109.5 . . ?
C39 C41 H41A 109.5 . . ?
C39 C41 H41B 109.5 . . ?
C39 C41 H41C 109.5 . . ?
H41A C41 H41B 109.5 . . ?
H41A C41 H41C 109.5 . . ?
H41B C41 H41C 109.5 . . ?
C39 C42 H42A 109.5 . . ?
C39 C42 H42B 109.5 . . ?
C39 C42 H42C 109.5 . . ?
H42A C42 H42B 109.5 . . ?
H42A C42 H42C 109.5 . . ?
H42B C42 H42C 109.5 . . ?

loop_
_geom_bond_atom_site_label_1
_geom_bond_atom_site_label_2
_geom_bond_distance
_geom_bond_site_symmetry_2
_geom_bond_publ_flag
Si1 O1 1.5756(14) . ?
Si1 C30 1.902(2) . ?
Si1 C36 1.871(2) . ?
Si1 C37 1.873(2) . ?
Mg1 O1 1.8360(14) . ?
Mg1 N1 2.0477(15) . ?
Mg1 N2 2.0354(16) . ?
Mg1 C38 2.2534(19) . ?
N1 C2 1.326(2) . ?
N1 C6 1.434(2) . ?
N2 C4 1.324(2) . ?
N2 C18 1.432(2) . ?
N3 C38 1.145(3) . ?
N3 C39 1.465(2) . ?
C1 H1A 0.9600 . ?
C1 H1B 0.9600 . ?
C1 H1C 0.9600 . ?
C1 C2 1.515(2) . ?
C2 C3 1.405(3) . ?
C3 H3 0.9300 . ?
C3 C4 1.407(2) . ?
C4 C5 1.512(3) . ?
C5 H5A 0.9600 . ?
C5 H5B 0.9600 . ?
C5 H5C 0.9600 . ?
C6 C7 1.403(3) . ?
C6 C11 1.415(3) . ?
C7 C8 1.396(3) . ?
C7 C12 1.525(3) . ?
C8 H8 0.9300 . ?
C8 C9 1.382(4) . ?
C9 H9 0.9300 . ?
C9 C10 1.377(4) . ?
C10 H10 0.9300 . ?
C10 C11 1.395(3) . ?
C11 C15 1.524(3) . ?
C12 H12 0.9800 . ?
C12 C13 1.530(4) . ?
C12 C14 1.537(3) . ?
C13 H13A 0.9600 . ?
C13 H13B 0.9600 . ?
C13 H13C 0.9600 . ?
C14 H14A 0.9600 . ?
C14 H14B 0.9600 . ?
C14 H14C 0.9600 . ?
C15 H15 0.9800 . ?
C15 C16 1.524(3) . ?
C15 C17 1.532(3) . ?
C16 H16A 0.9600 . ?
C16 H16B 0.9600 . ?
C16 H16C 0.9600 . ?
C17 H17A 0.9600 . ?
C17 H17B 0.9600 . ?
C17 H17C 0.9600 . ?
C18 C19 1.408(2) . ?
C18 C23 1.411(2) . ?
C19 C20 1.395(3) . ?
C19 C24 1.524(2) . ?
C20 H20 0.9300 . ?
C20 C21 1.388(3) . ?
C21 H21 0.9300 . ?
C21 C22 1.379(3) . ?
C22 H22 0.9300 . ?
C22 C23 1.394(3) . ?
C23 C27 1.518(2) . ?
C24 H24 0.9800 . ?
C24 C25 1.515(3) . ?
C24 C26 1.526(3) . ?
C25 H25A 0.9600 . ?
C25 H25B 0.9600 . ?
C25 H25C 0.9600 . ?
C26 H26A 0.9600 . ?
C26 H26B 0.9600 . ?
C26 H26C 0.9600 . ?
C27 H27 0.9800 . ?
C27 C28 1.524(3) . ?
C27 C29 1.517(3) . ?
C28 H28A 0.9600 . ?
C28 H28B 0.9600 . ?
C28 H28C 0.9600 . ?
C29 H29A 0.9600 . ?
C29 H29B 0.9600 . ?
C29 H29C 0.9600 . ?
C30 C31 1.403(3) . ?
C30 C35 1.385(3) . ?
C31 H31 0.9300 . ?
C31 C32 1.383(4) . ?
C32 H32 0.9300 . ?
C32 C33 1.387(5) . ?
C33 H33 0.9300 . ?
C33 C34 1.368(5) . ?
C34 H34 0.9300 . ?
C34 C35 1.393(4) . ?
C35 H35 0.9300 . ?
C36 H36A 0.9600 . ?
C36 H36B 0.9600 . ?
C36 H36C 0.9600 . ?
C37 H37A 0.9600 . ?
C37 H37B 0.9600 . ?
C37 H37C 0.9600 . ?
C39 C40 1.515(4) . ?
C39 C41 1.521(4) . ?
C39 C42 1.517(3) . ?
C40 H40A 0.9600 . ?
C40 H40B 0.9600 . ?
C40 H40C 0.9600 . ?
C41 H41A 0.9600 . ?
C41 H41B 0.9600 . ?
C41 H41C 0.9600 . ?
C42 H42A 0.9600 . ?
C42 H42B 0.9600 . ?
C42 H42C 0.9600 . ?
